data_4033340
loop_
_publ_author_name
'Wei, Jian'
'Li, Yuntong'
'Tao, Cheng'
'Wang, Huifei'
'Cheng, Bin'
'Zhai, Hongbin'
'Li, Yun'

_publ_section_title
;
 Organocatalytic Synthesis of 4-Aryl-1,2,3,4-tetrahydropyridines from
 Morita-Baylis-Hillman Carbonates through a One-Pot Three-Component
 Cyclization.
;
_journal_issue 2
_journal_name_full 'The Journal of organic chemistry'
_journal_page_first 835
_journal_page_last 842
_journal_paper_doi 10.1021/acs.joc.7b02818
_journal_volume 83
_journal_year 2018
_chemical_formula_moiety 'C22 H25 N O4'
_chemical_formula_sum 'C22 H25 N O4'
_chemical_formula_weight 367.43
_space_group_crystal_system monoclinic
_space_group_IT_number 14
_space_group_name_Hall '-P 2ybc'
_space_group_name_H-M_alt 'P 1 21/c 1'
_symmetry_space_group_name_Hall '-P 2ybc'
_symmetry_space_group_name_H-M 'P 1 21/c 1'
_atom_sites_solution_hydrogens geom
_atom_sites_solution_primary direct
_audit_creation_date 2017-09-18
_audit_creation_method
;
Olex2 1.2
(compiled 2017.08.10 svn.r3458 for OlexSys, GUI svn.r5381)
;
_cell_angle_alpha 90
_cell_angle_beta 108.934(7)
_cell_angle_gamma 90
_cell_formula_units_Z 4
_cell_length_a 8.5277(6)
_cell_length_b 28.377(2)
_cell_length_c 8.7497(6)
_cell_measurement_reflns_used 1734
_cell_measurement_temperature 294.89(10)
_cell_measurement_theta_max 25.7780
_cell_measurement_theta_min 3.8250
_cell_volume 2002.8(3)
_computing_cell_refinement
;
CrysAlisPro, Agilent Technologies,
Version 1.171.36.28 (release 01-02-2013 CrysAlis171 .NET)
(compiled Feb  1 2013,16:14:44)
;
_computing_data_collection
;
CrysAlisPro, Agilent Technologies,
Version 1.171.36.28 (release 01-02-2013 CrysAlis171 .NET)
(compiled Feb  1 2013,16:14:44)
;
_computing_data_reduction
;
CrysAlisPro, Agilent Technologies,
Version 1.171.36.28 (release 01-02-2013 CrysAlis171 .NET)
(compiled Feb  1 2013,16:14:44)
;
_computing_molecular_graphics 'Olex2 (Dolomanov et al., 2009)'
_computing_publication_material 'Olex2 (Dolomanov et al., 2009)'
_computing_structure_refinement 'ShelXL (Sheldrick, 2015)'
_computing_structure_solution 'ShelXS (Sheldrick, 2008)'
_diffrn_ambient_temperature 294.89(10)
_diffrn_detector_area_resol_mean 16.0733
_diffrn_measured_fraction_theta_full 0.997
_diffrn_measured_fraction_theta_max 0.997
_diffrn_measurement_details
;
#__ type_ start__ end____ width___ exp.time_
  1 omega   -8.00   22.00   1.0000    5.0000
omega____ theta____ kappa____ phi______ frames
    -      -19.5055  -99.0000   90.0000 30

#__ type_ start__ end____ width___ exp.time_
  2 omega   35.00   85.00   1.0000    5.0000
omega____ theta____ kappa____ phi______ frames
    -       22.7867  178.0000  -30.0000 50

#__ type_ start__ end____ width___ exp.time_
  3 omega   68.00  102.00   1.0000    5.0000
omega____ theta____ kappa____ phi______ frames
    -       22.7867  178.0000   90.0000 34

#__ type_ start__ end____ width___ exp.time_
  4 omega  -18.00   17.00   1.0000    5.0000
omega____ theta____ kappa____ phi______ frames
    -       22.7867  -57.0000  -90.0000 35

#__ type_ start__ end____ width___ exp.time_
  5 omega  -48.00   46.00   1.0000    5.0000
omega____ theta____ kappa____ phi______ frames
    -       22.7867  -57.0000  150.0000 94
;
_diffrn_measurement_device_type 'SuperNova, Dual, Cu at zero, Eos'
_diffrn_measurement_method '\w scans'
_diffrn_orient_matrix_UB_11 0.0549029000
_diffrn_orient_matrix_UB_12 -0.0194275000
_diffrn_orient_matrix_UB_13 0.0112759000
_diffrn_orient_matrix_UB_21 -0.0684695000
_diffrn_orient_matrix_UB_22 -0.0153315000
_diffrn_orient_matrix_UB_23 -0.0325149000
_diffrn_orient_matrix_UB_31 0.0050194000
_diffrn_orient_matrix_UB_32 0.0035462000
_diffrn_orient_matrix_UB_33 -0.0785240000
_diffrn_radiation_monochromator mirror
_diffrn_radiation_type MoK\a
_diffrn_radiation_wavelength 0.71073
_diffrn_reflns_av_R_equivalents 0.0263
_diffrn_reflns_av_unetI/netI 0.0434
_diffrn_reflns_Laue_measured_fraction_full 0.997
_diffrn_reflns_Laue_measured_fraction_max 0.997
_diffrn_reflns_limit_h_max 10
_diffrn_reflns_limit_h_min -10
_diffrn_reflns_limit_k_max 35
_diffrn_reflns_limit_k_min -23
_diffrn_reflns_limit_l_max 10
_diffrn_reflns_limit_l_min -10
_diffrn_reflns_number 8020
_diffrn_reflns_point_group_measured_fraction_full 0.997
_diffrn_reflns_point_group_measured_fraction_max 0.997
_diffrn_reflns_theta_full 25.242
_diffrn_reflns_theta_max 26.021
_diffrn_reflns_theta_min 3.612
_diffrn_source 'SuperNova (Mo) X-ray Source'
_exptl_absorpt_coefficient_mu 0.084
_exptl_absorpt_correction_T_max 1.00000
_exptl_absorpt_correction_T_min 0.80768
_exptl_absorpt_correction_type multi-scan
_exptl_absorpt_process_details
;
CrysAlisPro, Agilent Technologies,
Version 1.171.36.28 (release 01-02-2013 CrysAlis171 .NET)
(compiled Feb  1 2013,16:14:44)
Empirical absorption correction using spherical harmonics,
 implemented in SCALE3 ABSPACK scaling algorithm.
;
_exptl_crystal_colour 'clear dark red'
_exptl_crystal_colour_lustre clear
_exptl_crystal_colour_modifier dark
_exptl_crystal_colour_primary red
_exptl_crystal_density_diffrn 1.219
_exptl_crystal_description block
_exptl_crystal_F_000 784
_exptl_crystal_size_max 0.25
_exptl_crystal_size_mid 0.22
_exptl_crystal_size_min 0.19
_refine_diff_density_max 0.201
_refine_diff_density_min -0.224
_refine_diff_density_rms 0.046
_refine_ls_extinction_method none
_refine_ls_goodness_of_fit_ref 1.049
_refine_ls_hydrogen_treatment constr
_refine_ls_matrix_type full
_refine_ls_number_parameters 249
_refine_ls_number_reflns 3931
_refine_ls_number_restraints 0
_refine_ls_restrained_S_all 1.049
_refine_ls_R_factor_all 0.0891
_refine_ls_R_factor_gt 0.0588
_refine_ls_shift/su_max 0.000
_refine_ls_shift/su_mean 0.000
_refine_ls_structure_factor_coef Fsqd
_refine_ls_weighting_details 'w=1/[\s^2^(Fo^2^)+(0.0558P)^2^+0.4871P] where P=(Fo^2^+2Fc^2^)/3'
_refine_ls_weighting_scheme calc
_refine_ls_wR_factor_gt 0.1314
_refine_ls_wR_factor_ref 0.1519
_reflns_Friedel_coverage 0.000
_reflns_number_gt 2623
_reflns_number_total 3931
_reflns_threshold_expression 'I > 2\s(I)'
_cod_data_source_file jo7b02818_si_003.cif
_cod_data_source_block weijian_0411
_cod_depositor_comments 'Adding full bibliography for 4033337--4033340.cif.'
_cod_original_cell_volume 2002.8(2)
_cod_database_code 4033340
_shelx_shelxl_version_number 2016/6
_chemical_oxdiff_formula 'C H N O'
_shelx_space_group_comment
;
The symmetry employed for this shelxl refinement is uniquely defined
by the following loop, which should always be used as a source of
symmetry information in preference to the above space-group names.
They are only intended as comments.
;
_reflns_odcompleteness_completeness 99.60
_reflns_odcompleteness_iscentric 1
_reflns_odcompleteness_theta 26.32
_olex2_refinement_description
;
1. Fixed Uiso
 At 1.2 times of:
  All C(H) groups, All C(H,H) groups
 At 1.5 times of:
  All C(H,H,H) groups, All O(H) groups
2.a Ternary CH refined with riding coordinates:
 C11(H11), C15(H15), C17(H17)
2.b Secondary CH2 refined with riding coordinates:
 C14(H14A,H14B)
2.c Aromatic/amide H refined with riding coordinates:
 C2(H2A), C3(H3), C4(H4), C6(H6), C7(H7), C8(H8), C9(H9)
2.d Idealised Me refined as rotating group:
 C18(H18A,H18B,H18C), C19(H19A,H19B,H19C), C20(H20A,H20B,H20C), C22(H22A,H22B,
 H22C)
2.e Idealised tetrahedral OH refined as rotating group:
 O2(H2)
;
_olex2_date_sample_data_collection 2017-04-12
_olex2_submission_special_instructions 'No special instructions were received'

loop_
_space_group_symop_operation_xyz
'x, y, z'
'-x, y+1/2, -z+1/2'
'-x, -y, -z'
'x, -y-1/2, z-1/2'

loop_
_atom_site_label
_atom_site_type_symbol
_atom_site_fract_x
_atom_site_fract_y
_atom_site_fract_z
_atom_site_U_iso_or_equiv
_atom_site_adp_type
_atom_site_occupancy
_atom_site_site_symmetry_order
_atom_site_calc_flag
_atom_site_refinement_flags_posn
O1 O 0.6617(2) 0.04000(6) 1.14400(19) 0.0620(5) Uani 1 1 d .
O2 O 0.81177(18) 0.06717(7) 0.9623(2) 0.0627(5) Uani 1 1 d .
H2 H 0.794073 0.052338 1.035485 0.094 Uiso 1 1 calc GR
O3 O 0.5360(3) 0.20229(7) 1.0974(2) 0.0872(6) Uani 1 1 d .
O4 O 0.3995(3) 0.17502(7) 1.2554(2) 0.0829(6) Uani 1 1 d .
N1 N 0.4129(2) 0.06999(7) 1.1309(2) 0.0528(5) Uani 1 1 d .
C1 C 0.2822(2) 0.11287(8) 0.7085(2) 0.0399(5) Uani 1 1 d .
C2 C 0.2679(3) 0.06540(8) 0.6789(3) 0.0473(5) Uani 1 1 d .
H2A H 0.334965 0.044860 0.755256 0.057 Uiso 1 1 calc R
C3 C 0.1550(3) 0.04677(9) 0.5368(3) 0.0568(6) Uani 1 1 d .
H3 H 0.148022 0.014363 0.520235 0.068 Uiso 1 1 calc R
C4 C 0.0564(3) 0.07609(10) 0.4242(3) 0.0617(7) Uani 1 1 d .
H4 H -0.017832 0.063549 0.330291 0.074 Uiso 1 1 calc R
C5 C 0.0646(3) 0.12558(9) 0.4471(3) 0.0511(6) Uani 1 1 d .
C6 C -0.0394(3) 0.15619(12) 0.3315(3) 0.0723(8) Uani 1 1 d .
H6 H -0.112458 0.143788 0.236628 0.087 Uiso 1 1 calc R
C7 C -0.0350(4) 0.20357(13) 0.3560(4) 0.0854(10) Uani 1 1 d .
H7 H -0.105372 0.223247 0.278844 0.103 Uiso 1 1 calc R
C8 C 0.0760(3) 0.22274(10) 0.4980(4) 0.0764(8) Uani 1 1 d .
H8 H 0.079293 0.255148 0.514517 0.092 Uiso 1 1 calc R
C9 C 0.1794(3) 0.19389(8) 0.6122(3) 0.0571(6) Uani 1 1 d .
H9 H 0.252391 0.207144 0.705411 0.069 Uiso 1 1 calc R
C10 C 0.1781(2) 0.14435(8) 0.5917(2) 0.0437(5) Uani 1 1 d .
C11 C 0.4069(2) 0.13161(7) 0.8643(2) 0.0402(5) Uani 1 1 d .
H11 H 0.454686 0.160576 0.837241 0.048 Uiso 1 1 calc R
C12 C 0.5488(2) 0.09833(7) 0.9436(2) 0.0406(5) Uani 1 1 d .
C13 C 0.5437(3) 0.06799(8) 1.0778(2) 0.0455(5) Uani 1 1 d .
C14 C 0.2698(3) 0.10040(9) 1.0578(3) 0.0574(6) Uani 1 1 d .
H14A H 0.219401 0.108998 1.138563 0.069 Uiso 1 1 calc R
H14B H 0.187937 0.083402 0.972183 0.069 Uiso 1 1 calc R
C15 C 0.3211(3) 0.14460(8) 0.9891(3) 0.0486(5) Uani 1 1 d .
H15 H 0.219925 0.162078 0.932055 0.058 Uiso 1 1 calc R
C16 C 0.6832(2) 0.09553(8) 0.8926(2) 0.0453(5) Uani 1 1 d .
C17 C 0.7028(3) 0.12326(9) 0.7542(3) 0.0574(6) Uani 1 1 d .
H17 H 0.594726 0.136581 0.692632 0.069 Uiso 1 1 calc R
C18 C 0.8230(4) 0.16354(12) 0.8178(4) 0.1041(12) Uani 1 1 d .
H18A H 0.778744 0.184598 0.879300 0.156 Uiso 1 1 calc GR
H18B H 0.839166 0.180280 0.728696 0.156 Uiso 1 1 calc GR
H18C H 0.927253 0.151246 0.885551 0.156 Uiso 1 1 calc GR
C19 C 0.7605(5) 0.09159(14) 0.6414(4) 0.1105(12) Uani 1 1 d .
H19A H 0.865366 0.077697 0.700388 0.166 Uiso 1 1 calc GR
H19B H 0.772184 0.110035 0.553776 0.166 Uiso 1 1 calc GR
H19C H 0.680241 0.067151 0.599362 0.166 Uiso 1 1 calc GR
C20 C 0.4006(4) 0.03771(10) 1.2562(3) 0.0823(9) Uani 1 1 d .
H20A H 0.310438 0.016216 1.211135 0.123 Uiso 1 1 calc GR
H20B H 0.381034 0.055337 1.341943 0.123 Uiso 1 1 calc GR
H20C H 0.502132 0.020335 1.298068 0.123 Uiso 1 1 calc GR
C21 C 0.4312(3) 0.17702(8) 1.1175(3) 0.0526(6) Uani 1 1 d .
C22 C 0.4969(4) 0.20543(12) 1.3836(3) 0.0967(11) Uani 1 1 d .
H22A H 0.493488 0.237041 1.343604 0.145 Uiso 1 1 calc GR
H22B H 0.609565 0.194562 1.421190 0.145 Uiso 1 1 calc GR
H22C H 0.452253 0.204877 1.471190 0.145 Uiso 1 1 calc GR

loop_
_atom_site_aniso_label
_atom_site_aniso_U_11
_atom_site_aniso_U_22
_atom_site_aniso_U_33
_atom_site_aniso_U_23
_atom_site_aniso_U_13
_atom_site_aniso_U_12
O1 0.0603(10) 0.0620(11) 0.0578(10) 0.0191(8) 0.0113(8) 0.0146(9)
O2 0.0378(8) 0.0777(12) 0.0678(11) 0.0113(9) 0.0105(8) 0.0153(8)
O3 0.1132(16) 0.0849(15) 0.0586(11) -0.0091(10) 0.0210(11) -0.0386(13)
O4 0.1026(15) 0.0937(15) 0.0627(11) -0.0215(11) 0.0411(11) -0.0122(12)
N1 0.0591(12) 0.0519(11) 0.0533(11) 0.0080(9) 0.0263(9) 0.0012(10)
C1 0.0288(9) 0.0486(12) 0.0418(11) 0.0057(9) 0.0106(8) 0.0007(9)
C2 0.0413(11) 0.0447(13) 0.0532(13) 0.0017(10) 0.0116(10) -0.0015(10)
C3 0.0445(12) 0.0581(15) 0.0649(15) -0.0131(12) 0.0138(12) -0.0061(11)
C4 0.0459(13) 0.0833(19) 0.0493(13) -0.0156(13) 0.0062(11) -0.0078(13)
C5 0.0385(11) 0.0698(16) 0.0418(12) 0.0054(11) 0.0089(9) 0.0007(11)
C6 0.0572(15) 0.097(2) 0.0506(14) 0.0130(15) 0.0008(12) 0.0034(16)
C7 0.0697(18) 0.100(3) 0.0710(19) 0.0365(18) 0.0019(15) 0.0130(18)
C8 0.0650(17) 0.0643(18) 0.092(2) 0.0291(16) 0.0138(16) 0.0097(15)
C9 0.0469(13) 0.0535(14) 0.0635(15) 0.0130(12) 0.0078(11) 0.0012(11)
C10 0.0318(10) 0.0543(13) 0.0449(11) 0.0067(10) 0.0121(9) 0.0004(10)
C11 0.0335(10) 0.0425(12) 0.0418(11) 0.0039(9) 0.0084(9) 0.0001(9)
C12 0.0318(10) 0.0453(12) 0.0408(11) 0.0025(9) 0.0065(8) 0.0004(9)
C13 0.0464(12) 0.0428(12) 0.0435(11) 0.0022(10) 0.0095(10) 0.0007(10)
C14 0.0483(13) 0.0670(16) 0.0626(14) 0.0012(13) 0.0257(11) -0.0008(12)
C15 0.0393(11) 0.0524(13) 0.0522(13) 0.0034(11) 0.0123(10) 0.0077(10)
C16 0.0307(10) 0.0538(13) 0.0456(12) 0.0001(10) 0.0044(9) 0.0001(10)
C17 0.0392(11) 0.0758(17) 0.0601(14) 0.0103(13) 0.0200(11) -0.0008(12)
C18 0.084(2) 0.105(3) 0.115(3) 0.023(2) 0.0205(19) -0.035(2)
C19 0.143(3) 0.127(3) 0.088(2) 0.010(2) 0.074(2) 0.013(3)
C20 0.108(2) 0.080(2) 0.0740(18) 0.0234(16) 0.0504(17) 0.0039(17)
C21 0.0590(14) 0.0472(13) 0.0492(13) 0.0042(11) 0.0140(11) 0.0085(12)
C22 0.142(3) 0.090(2) 0.0563(17) -0.0206(16) 0.0294(19) 0.002(2)

loop_
_atom_type_symbol
_atom_type_description
_atom_type_scat_dispersion_real
_atom_type_scat_dispersion_imag
_atom_type_scat_source
C C 0.0033 0.0016 'International Tables Vol C Tables 4.2.6.8 and 6.1.1.4'
H H 0.0000 0.0000 'International Tables Vol C Tables 4.2.6.8 and 6.1.1.4'
N N 0.0061 0.0033 'International Tables Vol C Tables 4.2.6.8 and 6.1.1.4'
O O 0.0106 0.0060 'International Tables Vol C Tables 4.2.6.8 and 6.1.1.4'

loop_
_geom_angle_atom_site_label_1
_geom_angle_atom_site_label_2
_geom_angle_atom_site_label_3
_geom_angle
C16 O2 H2 109.5
C21 O4 C22 116.6(2)
C13 N1 C14 122.94(18)
C13 N1 C20 120.3(2)
C20 N1 C14 116.5(2)
C2 C1 C10 118.89(19)
C2 C1 C11 120.32(19)
C10 C1 C11 120.79(19)
C1 C2 H2A 119.0
C1 C2 C3 122.0(2)
C3 C2 H2A 119.0
C2 C3 H3 120.1
C4 C3 C2 119.9(2)
C4 C3 H3 120.1
C3 C4 H4 119.5
C3 C4 C5 121.0(2)
C5 C4 H4 119.5
C4 C5 C10 119.0(2)
C6 C5 C4 121.3(2)
C6 C5 C10 119.7(2)
C5 C6 H6 119.4
C7 C6 C5 121.2(3)
C7 C6 H6 119.4
C6 C7 H7 120.0
C6 C7 C8 119.9(3)
C8 C7 H7 120.0
C7 C8 H8 119.9
C9 C8 C7 120.2(3)
C9 C8 H8 119.9
C8 C9 H9 119.2
C8 C9 C10 121.6(2)
C10 C9 H9 119.2
C5 C10 C1 119.2(2)
C9 C10 C1 123.5(2)
C9 C10 C5 117.3(2)
C1 C11 H11 107.5
C1 C11 C15 111.26(15)
C12 C11 C1 114.42(17)
C12 C11 H11 107.5
C12 C11 C15 108.43(16)
C15 C11 H11 107.5
C13 C12 C11 120.39(17)
C16 C12 C11 121.28(18)
C16 C12 C13 118.33(19)
O1 C13 N1 119.71(19)
O1 C13 C12 120.59(19)
N1 C13 C12 119.70(19)
N1 C14 H14A 109.5
N1 C14 H14B 109.5
N1 C14 C15 110.76(17)
H14A C14 H14B 108.1
C15 C14 H14A 109.5
C15 C14 H14B 109.5
C11 C15 H15 107.5
C14 C15 C11 110.30(18)
C14 C15 H15 107.5
C14 C15 C21 113.43(19)
C21 C15 C11 110.30(17)
C21 C15 H15 107.5
O2 C16 C12 122.63(19)
O2 C16 C17 113.22(18)
C12 C16 C17 124.15(19)
C16 C17 H17 108.3
C16 C17 C18 109.8(2)
C16 C17 C19 110.9(2)
C18 C17 H17 108.3
C18 C17 C19 111.1(2)
C19 C17 H17 108.3
C17 C18 H18A 109.5
C17 C18 H18B 109.5
C17 C18 H18C 109.5
H18A C18 H18B 109.5
H18A C18 H18C 109.5
H18B C18 H18C 109.5
C17 C19 H19A 109.5
C17 C19 H19B 109.5
C17 C19 H19C 109.5
H19A C19 H19B 109.5
H19A C19 H19C 109.5
H19B C19 H19C 109.5
N1 C20 H20A 109.5
N1 C20 H20B 109.5
N1 C20 H20C 109.5
H20A C20 H20B 109.5
H20A C20 H20C 109.5
H20B C20 H20C 109.5
O3 C21 O4 122.7(2)
O3 C21 C15 124.3(2)
O4 C21 C15 112.9(2)
O4 C22 H22A 109.5
O4 C22 H22B 109.5
O4 C22 H22C 109.5
H22A C22 H22B 109.5
H22A C22 H22C 109.5
H22B C22 H22C 109.5

loop_
_geom_bond_atom_site_label_1
_geom_bond_atom_site_label_2
_geom_bond_distance
O1 C13 1.265(2)
O2 H2 0.8200
O2 C16 1.337(2)
O3 C21 1.203(3)
O4 C21 1.321(3)
O4 C22 1.445(3)
N1 C13 1.342(3)
N1 C14 1.462(3)
N1 C20 1.459(3)
C1 C2 1.370(3)
C1 C10 1.429(3)
C1 C11 1.526(3)
C2 H2A 0.9300
C2 C3 1.406(3)
C3 H3 0.9300
C3 C4 1.354(3)
C4 H4 0.9300
C4 C5 1.417(3)
C5 C6 1.408(3)
C5 C10 1.424(3)
C6 H6 0.9300
C6 C7 1.360(4)
C7 H7 0.9300
C7 C8 1.404(4)
C8 H8 0.9300
C8 C9 1.369(3)
C9 H9 0.9300
C9 C10 1.417(3)
C11 H11 0.9800
C11 C12 1.514(3)
C11 C15 1.544(3)
C12 C13 1.468(3)
C12 C16 1.360(3)
C14 H14A 0.9700
C14 H14B 0.9700
C14 C15 1.515(3)
C15 H15 0.9800
C15 C21 1.518(3)
C16 C17 1.499(3)
C17 H17 0.9800
C17 C18 1.515(4)
C17 C19 1.529(4)
C18 H18A 0.9600
C18 H18B 0.9600
C18 H18C 0.9600
C19 H19A 0.9600
C19 H19B 0.9600
C19 H19C 0.9600
C20 H20A 0.9600
C20 H20B 0.9600
C20 H20C 0.9600
C22 H22A 0.9600
C22 H22B 0.9600
C22 H22C 0.9600

loop_
_geom_torsion_atom_site_label_1
_geom_torsion_atom_site_label_2
_geom_torsion_atom_site_label_3
_geom_torsion_atom_site_label_4
_geom_torsion
O2 C16 C17 C18 -76.3(3)
O2 C16 C17 C19 46.8(3)
N1 C14 C15 C11 57.3(2)
N1 C14 C15 C21 -67.0(2)
C1 C2 C3 C4 0.1(3)
C1 C11 C12 C13 -97.9(2)
C1 C11 C12 C16 81.8(2)
C1 C11 C15 C14 72.2(2)
C1 C11 C15 C21 -161.74(18)
C2 C1 C10 C5 -1.1(3)
C2 C1 C10 C9 178.21(19)
C2 C1 C11 C12 22.4(3)
C2 C1 C11 C15 -100.9(2)
C2 C3 C4 C5 -0.2(3)
C3 C4 C5 C6 -179.0(2)
C3 C4 C5 C10 -0.4(3)
C4 C5 C6 C7 177.9(2)
C4 C5 C10 C1 1.0(3)
C4 C5 C10 C9 -178.35(19)
C5 C6 C7 C8 0.7(4)
C6 C5 C10 C1 179.65(19)
C6 C5 C10 C9 0.3(3)
C6 C7 C8 C9 -0.2(4)
C7 C8 C9 C10 -0.1(4)
C8 C9 C10 C1 -179.2(2)
C8 C9 C10 C5 0.1(3)
C10 C1 C2 C3 0.5(3)
C10 C1 C11 C12 -157.94(17)
C10 C1 C11 C15 78.7(2)
C10 C5 C6 C7 -0.7(4)
C11 C1 C2 C3 -179.83(18)
C11 C1 C10 C5 179.33(17)
C11 C1 C10 C9 -1.4(3)
C11 C12 C13 O1 179.71(19)
C11 C12 C13 N1 -0.3(3)
C11 C12 C16 O2 178.66(19)
C11 C12 C16 C17 -1.6(3)
C11 C15 C21 O3 25.0(3)
C11 C15 C21 O4 -155.44(19)
C12 C11 C15 C14 -54.5(2)
C12 C11 C15 C21 71.6(2)
C12 C16 C17 C18 103.9(3)
C12 C16 C17 C19 -133.0(3)
C13 N1 C14 C15 -30.8(3)
C13 C12 C16 O2 -1.6(3)
C13 C12 C16 C17 178.1(2)
C14 N1 C13 O1 -178.2(2)
C14 N1 C13 C12 1.9(3)
C14 C15 C21 O3 149.3(2)
C14 C15 C21 O4 -31.1(3)
C15 C11 C12 C13 26.9(3)
C15 C11 C12 C16 -153.38(19)
C16 C12 C13 O1 0.0(3)
C16 C12 C13 N1 179.94(19)
C20 N1 C13 O1 -4.4(3)
C20 N1 C13 C12 175.6(2)
C20 N1 C14 C15 155.3(2)
C22 O4 C21 O3 0.6(4)
C22 O4 C21 C15 -179.0(2)
